data_7714473
loop_
_publ_author_name
'Zahradn\'ikov\'a, Eva'
'Sutter, Jean-Pascal'
'Hala\<s, Petr'
'Draho\<s, Bohuslav'

_publ_section_title
;
 Trigonal prismatic coordination geometry imparted by a macrocyclic
 ligand: an approach to large axial magnetic anisotropy for Co(II)
;
_journal_name_full 'Dalton Transactions'
_journal_paper_doi 10.1039/D3DT02639F
_journal_year 2023
_chemical_formula_moiety 'C17 H29 Co N8, Cl O4'
_chemical_formula_sum 'C17 H29 Cl Co N8 O4'
_chemical_formula_weight 503.86
_space_group_crystal_system orthorhombic
_space_group_IT_number 61
_space_group_name_Hall '-P 2ac 2ab'
_space_group_name_H-M_alt 'P b c a'
_atom_sites_solution_hydrogens geom
_audit_creation_date 2022-04-20
_audit_creation_method
;
Olex2 1.3
(compiled 2020.11.12 svn.r5f609507 for OlexSys, GUI svn.r6408)
;
_audit_update_record
;
2023-07-06 deposited with the CCDC.	2023-11-15 downloaded from the CCDC.
;
_cell_angle_alpha 90
_cell_angle_beta 90
_cell_angle_gamma 90
_cell_formula_units_Z 8
_cell_length_a 15.3931(2)
_cell_length_b 16.2764(2)
_cell_length_c 17.5144(3)
_cell_measurement_reflns_used 8732
_cell_measurement_temperature 293(2)
_cell_measurement_theta_max 67.8950
_cell_measurement_theta_min 3.9550
_cell_volume 4388.13(11)
_computing_cell_refinement 'CrysAlisPro 1.171.40.82a (Rigaku OD, 2020)'
_computing_data_collection 'CrysAlisPro 1.171.40.82a (Rigaku OD, 2020)'
_computing_data_reduction 'CrysAlisPro 1.171.40.82a (Rigaku OD, 2020)'
_computing_molecular_graphics 'Olex2 1.3 (Dolomanov et al., 2009)'
_computing_publication_material 'Olex2 1.3 (Dolomanov et al., 2009)'
_computing_structure_refinement 'SHELXL 2014/7 (Sheldrick, 2015)'
_computing_structure_solution 'SHELXT  (Sheldrick, 2015)'
_diffrn_ambient_temperature 293(2)
_diffrn_detector_area_resol_mean 10.0000
_diffrn_detector_type HyPix3000
_diffrn_measured_fraction_theta_full 0.998
_diffrn_measured_fraction_theta_max 0.995
_diffrn_measurement_details
;
List of Runs (angles in degrees, time in seconds):

  # Type    Start    End  Width  t~exp~   \w     \q     \k     \f   Frames
#--------------------------------------------------------------------------
  1  \w    -12.00  13.00   0.50    0.48    --  -40.70  39.00 -48.00   50
  2  \w    -28.00  31.00   0.50    0.48    --  -40.70  21.00  30.00  118
  3  \w    -23.00  36.00   0.50    0.48    --  -40.70  11.00  60.00  118
  4  \w    -46.00  20.00   0.50    0.48    --  -40.70  87.00  82.00  132
  5  \w    -60.00 -28.00   0.50    1.93    --  -95.74  59.00-180.00   64
  6  \w    -69.00 -43.00   0.50    1.93    --  -95.74  59.00-150.00   52
  7  \w   -148.00-123.00   0.50    1.93    --  -95.74-109.00  71.00   50
  8  \w   -163.00 -72.00   0.50    1.93    --  -95.74 -59.00  60.00  182
  9  \w    -94.00 -32.00   0.50    0.48    --  -40.70 -39.00 156.00  124
 10  \w    -20.00   9.00   0.50    0.48    --   42.57 -39.00 156.00   58
 11  \w     12.00  43.00   0.50    0.48    --   42.57-109.00  71.00   62
 12  \w     -1.00  24.00   0.50    0.48    --   42.57 -87.00 -35.00   50
 13  \w     47.00  73.00   0.50    1.93    --   97.62-109.00  71.00   52
 14  \w     29.00  69.00   0.50    1.93    --   97.62 -59.00  30.00   80
 15  \w     44.00 115.00   0.50    1.93    --   97.62 -87.00 -35.00  142
 16  \w     30.00  55.00   0.50    1.93    --   97.62 -50.00 -60.00   50
 17  \w     32.00  57.00   0.50    1.93    --   97.62 -50.00 -30.00   50
 18  \w     30.00  57.00   0.50    1.93    --   97.62 -50.00 -90.00   54
 19  \w     29.00  69.00   0.50    1.93    --   97.62 -59.00-120.00   80
 20  \w     48.00  73.00   0.50    0.48    --   42.57  39.00 -48.00   50
 21  \w     98.00 123.00   0.50    1.93    --   97.62  39.00 -48.00   50
 22  \w    123.00 148.00   0.50    1.93    --   97.62  87.00  82.00   50
 23  \w    107.00 141.00   0.50    1.93    --   97.62 109.00 168.00   68
 24  \w     31.00  56.00   0.50    1.93    --   97.62 -50.00 120.00   50
 25  \w     32.00  57.00   0.50    1.93    --   97.62 -50.00  90.00   50
 26  \w     -6.00  20.00   0.50    0.48    --   42.57 -11.00-120.00   52
 27  \w     72.00  98.00   0.50    0.48    --   42.57 138.00-180.00   52
 28  \w    -57.00 -32.00   0.50    0.48    --  -40.70 109.00 168.00   50
 29  \w    -91.00 -66.00   0.50    1.93    --  -95.74 109.00 168.00   50
 30  \w   -151.00 -82.00   0.50    1.93    --  -95.74 -39.00 156.00  138
 31  \w     18.00  43.00   0.50    0.48    --   42.57-109.00  71.00   50
 32  \w    -66.00 -41.00   0.50    0.48    --  -40.70 109.00 168.00   50
 33  \w     18.00  43.00   0.50    0.48    --   42.57-109.00  71.00   50
;
_diffrn_measurement_device 'four-circle diffractometer'
_diffrn_measurement_device_type 'XtaLAB Synergy, Single source at home/near, HyPix3000'
_diffrn_measurement_method '\w scans'
_diffrn_radiation_type CuK\a
_diffrn_radiation_wavelength 1.54184
_diffrn_reflns_av_R_equivalents 0.0435
_diffrn_reflns_av_unetI/netI 0.0344
_diffrn_reflns_Laue_measured_fraction_full 0.998
_diffrn_reflns_Laue_measured_fraction_max 0.995
_diffrn_reflns_limit_h_max 18
_diffrn_reflns_limit_h_min -18
_diffrn_reflns_limit_k_max 16
_diffrn_reflns_limit_k_min -19
_diffrn_reflns_limit_l_max 21
_diffrn_reflns_limit_l_min -21
_diffrn_reflns_number 17155
_diffrn_reflns_point_group_measured_fraction_full 0.998
_diffrn_reflns_point_group_measured_fraction_max 0.995
_diffrn_reflns_theta_full 67.684
_diffrn_reflns_theta_max 68.245
_diffrn_reflns_theta_min 4.691
_exptl_absorpt_coefficient_mu 7.618
_exptl_absorpt_correction_T_max 1.00000
_exptl_absorpt_correction_T_min 0.65462
_exptl_absorpt_correction_type multi-scan
_exptl_absorpt_process_details
;
CrysAlisPro 1.171.40.82a (Rigaku Oxford Diffraction, 2020)
Empirical absorption correction using spherical harmonics,
implemented in SCALE3 ABSPACK scaling algorithm.
;
_exptl_crystal_colour 'dark red'
_exptl_crystal_colour_modifier dark
_exptl_crystal_colour_primary red
_exptl_crystal_density_diffrn 1.525
_exptl_crystal_description prism
_exptl_crystal_F_000 2104
_exptl_crystal_size_max 0.467
_exptl_crystal_size_mid 0.36
_exptl_crystal_size_min 0.232
_refine_diff_density_max 0.882
_refine_diff_density_min -0.556
_refine_diff_density_rms 0.065
_refine_ls_extinction_coef 0.00076(10)
_refine_ls_extinction_expression Fc^*^=kFc[1+0.001xFc^2^\l^3^/sin(2\q)]^-1/4^
_refine_ls_extinction_method 'SHELXL-2014/7 (Sheldrick 2014'
_refine_ls_goodness_of_fit_ref 1.042
_refine_ls_hydrogen_treatment constr
_refine_ls_matrix_type full
_refine_ls_number_parameters 281
_refine_ls_number_reflns 3991
_refine_ls_number_restraints 0
_refine_ls_restrained_S_all 1.042
_refine_ls_R_factor_all 0.0588
_refine_ls_R_factor_gt 0.0502
_refine_ls_shift/su_max 0.000
_refine_ls_shift/su_mean 0.000
_refine_ls_structure_factor_coef Fsqd
_refine_ls_weighting_details 'w=1/[\s^2^(Fo^2^)+(0.0880P)^2^+3.6797P] where P=(Fo^2^+2Fc^2^)/3'
_refine_ls_weighting_scheme calc
_refine_ls_wR_factor_gt 0.1459
_refine_ls_wR_factor_ref 0.1531
_reflns_Friedel_coverage 0.000
_reflns_number_gt 3343
_reflns_number_total 3991
_reflns_threshold_expression 'I > 2\s(I)'
_cod_data_source_file d3dt02639f2.cif
_cod_data_source_block co_03_n3
_cod_database_code 7714473
_shelx_shelxl_version_number 2014/7
_shelx_space_group_comment
;
The symmetry employed for this shelxl refinement is uniquely defined
by the following loop, which should always be used as a source of
symmetry information in preference to the above space-group names.
They are only intended as comments.
;
_shelx_estimated_absorpt_t_max 0.271
_shelx_estimated_absorpt_t_min 0.125
_olex2_refinement_description
;
1. Fixed Uiso
 At 1.2 times of:
  All C(H) groups, All C(H,H) groups, All N(H) groups
2.a Ternary CH refined with riding coordinates:
 N2(H2), N5(H5)
2.b Secondary CH2 refined with riding coordinates:
 C12(H12A,H12B), C9(H9A,H9B), C6(H6A,H6B), C14(H14A,H14B), C13(H13A,H13B),
 C7(H7A,H7B), C10(H10A,H10B), C15(H15A,H15B), C17(H17A,H17B), C11(H11A,H11B),
 C8(H8A,H8B), C16(H16A,H16B)
2.c Aromatic/amide H refined with riding coordinates:
 C2(H2A), C4(H4), C3(H3)
;
_olex2_submission_special_instructions 'No special instructions were received'
_oxdiff_exptl_absorpt_empirical_details
;
Empirical correction (ABSPACK) includes:
- Absorption correction using spherical harmonics
- Frame scaling
;

loop_
_space_group_symop_operation_xyz
'x, y, z'
'-x+1/2, -y, z+1/2'
'-x, y+1/2, -z+1/2'
'x+1/2, -y+1/2, -z'
'-x, -y, -z'
'x-1/2, y, -z-1/2'
'x, -y-1/2, z-1/2'
'-x-1/2, y-1/2, z'

loop_
_atom_site_label
_atom_site_type_symbol
_atom_site_fract_x
_atom_site_fract_y
_atom_site_fract_z
_atom_site_U_iso_or_equiv
_atom_site_adp_type
_atom_site_occupancy
_atom_site_site_symmetry_order
_atom_site_calc_flag
_atom_site_refinement_flags_posn
_atom_site_refinement_flags_adp
_atom_site_refinement_flags_occupancy
_atom_site_disorder_assembly
_atom_site_disorder_group
Co1 Co 0.24420(3) 0.41647(3) 0.39160(3) 0.0367(2) Uani 1 1 d . . . . .
N1 N 0.37931(19) 0.42840(17) 0.40479(16) 0.0426(6) Uani 1 1 d . . . . .
N3 N 0.16554(18) 0.36646(17) 0.29727(16) 0.0445(6) Uani 1 1 d . . . . .
N7 N 0.24440(18) 0.58541(16) 0.46978(18) 0.0455(7) Uani 1 1 d . . . . .
N2 N 0.29220(19) 0.50638(17) 0.29649(16) 0.0465(7) Uani 1 1 d . . . . .
H2 H 0.2462 0.5462 0.2853 0.056 Uiso 1 1 calc R U . . .
N4 N 0.10750(19) 0.38080(17) 0.42870(17) 0.0471(7) Uani 1 1 d . . . . .
N5 N 0.2741(2) 0.32467(17) 0.48081(17) 0.0466(7) Uani 1 1 d . . . . .
H5 H 0.2434 0.2737 0.4681 0.056 Uiso 1 1 calc R U . . .
N6 N 0.2152(3) 0.52203(19) 0.4552(2) 0.0669(9) Uani 1 1 d . . . . .
N8 N 0.2735(3) 0.6482(2) 0.4870(3) 0.0742(10) Uani 1 1 d . . . . .
C1 C 0.4210(2) 0.3745(2) 0.44962(19) 0.0478(8) Uani 1 1 d . . . . .
C5 C 0.4218(2) 0.4913(2) 0.37331(19) 0.0450(8) Uani 1 1 d . . . . .
C2 C 0.5094(3) 0.3826(3) 0.4627(2) 0.0577(10) Uani 1 1 d . . . . .
H2A H 0.5383 0.3450 0.4935 0.069 Uiso 1 1 calc R U . . .
C4 C 0.5108(3) 0.5018(3) 0.3846(2) 0.0569(10) Uani 1 1 d . . . . .
H4 H 0.5400 0.5455 0.3620 0.068 Uiso 1 1 calc R U . . .
C12 C 0.1384(3) 0.2849(2) 0.3265(2) 0.0556(9) Uani 1 1 d . . . . .
H12A H 0.1890 0.2502 0.3338 0.067 Uiso 1 1 calc R U . . .
H12B H 0.1003 0.2584 0.2899 0.067 Uiso 1 1 calc R U . . .
C9 C 0.2007(3) 0.3551(3) 0.2194(2) 0.0605(10) Uani 1 1 d . . . . .
H9A H 0.1542 0.3357 0.1867 0.073 Uiso 1 1 calc R U . . .
H9B H 0.2446 0.3124 0.2211 0.073 Uiso 1 1 calc R U . . .
C6 C 0.3673(2) 0.5497(2) 0.3288(2) 0.0538(9) Uani 1 1 d . . . . .
H6A H 0.3475 0.5938 0.3618 0.065 Uiso 1 1 calc R U . . .
H6B H 0.4015 0.5737 0.2880 0.065 Uiso 1 1 calc R U . . .
C3 C 0.5542(2) 0.4468(3) 0.4296(2) 0.0620(10) Uani 1 1 d . . . . .
H3 H 0.6136 0.4526 0.4379 0.074 Uiso 1 1 calc R U . . .
C14 C 0.0853(3) 0.3930(3) 0.5096(2) 0.0623(10) Uani 1 1 d . . . . .
H14A H 0.0251 0.3776 0.5177 0.075 Uiso 1 1 calc R U . . .
H14B H 0.0911 0.4508 0.5221 0.075 Uiso 1 1 calc R U . . .
C13 C 0.0913(2) 0.2962(2) 0.4019(2) 0.0538(9) Uani 1 1 d . . . . .
H13A H 0.0295 0.2873 0.3951 0.065 Uiso 1 1 calc R U . . .
H13B H 0.1126 0.2569 0.4391 0.065 Uiso 1 1 calc R U . . .
C7 C 0.3176(3) 0.4648(3) 0.2257(2) 0.0589(10) Uani 1 1 d . . . . .
H7A H 0.3572 0.4203 0.2378 0.071 Uiso 1 1 calc R U . . .
H7B H 0.3480 0.5034 0.1931 0.071 Uiso 1 1 calc R U . . .
C10 C 0.0868(3) 0.4195(2) 0.2959(2) 0.0587(10) Uani 1 1 d . . . . .
H10A H 0.0408 0.3925 0.2677 0.070 Uiso 1 1 calc R U . . .
H10B H 0.1000 0.4712 0.2709 0.070 Uiso 1 1 calc R U . . .
C15 C 0.1429(3) 0.3428(3) 0.5631(2) 0.0658(11) Uani 1 1 d . . . . .
H15A H 0.1266 0.3559 0.6152 0.079 Uiso 1 1 calc R U . . .
H15B H 0.1301 0.2851 0.5550 0.079 Uiso 1 1 calc R U . . .
C17 C 0.3677(3) 0.3070(2) 0.4821(2) 0.0572(9) Uani 1 1 d . . . . .
H17A H 0.3786 0.2571 0.4533 0.069 Uiso 1 1 calc R U . . .
H17B H 0.3857 0.2973 0.5344 0.069 Uiso 1 1 calc R U . . .
C11 C 0.0575(2) 0.4354(3) 0.3781(2) 0.0590(10) Uani 1 1 d . . . . .
H11A H 0.0679 0.4924 0.3916 0.071 Uiso 1 1 calc R U . . .
H11B H -0.0041 0.4244 0.3831 0.071 Uiso 1 1 calc R U . . .
C8 C 0.2403(3) 0.4305(3) 0.1830(2) 0.0629(11) Uani 1 1 d . . . . .
H8A H 0.1962 0.4729 0.1795 0.075 Uiso 1 1 calc R U . . .
H8B H 0.2583 0.4169 0.1315 0.075 Uiso 1 1 calc R U . . .
C16 C 0.2405(3) 0.3547(3) 0.5554(2) 0.0604(10) Uani 1 1 d . . . . .
H16A H 0.2541 0.4126 0.5607 0.072 Uiso 1 1 calc R U . . .
H16B H 0.2696 0.3255 0.5963 0.072 Uiso 1 1 calc R U . . .
O4 O 0.6096(7) 0.7588(4) 0.1989(5) 0.251(5) Uani 1 1 d . . . . .
O3 O 0.5295(4) 0.6446(4) 0.2012(4) 0.176(3) Uani 1 1 d . . . . .
O2 O 0.6684(4) 0.6447(5) 0.2405(6) 0.260(5) Uani 1 1 d . . . . .
Cl1 Cl 0.59749(6) 0.68724(6) 0.23192(6) 0.0588(3) Uani 1 1 d . . . . .
O1 O 0.5769(5) 0.7140(7) 0.3045(4) 0.235(4) Uani 1 1 d . . . . .

loop_
_atom_site_aniso_label
_atom_site_aniso_U_11
_atom_site_aniso_U_22
_atom_site_aniso_U_33
_atom_site_aniso_U_23
_atom_site_aniso_U_13
_atom_site_aniso_U_12
Co1 0.0397(3) 0.0319(3) 0.0385(3) 0.00141(19) -0.0035(2) 0.00024(19)
N1 0.0423(15) 0.0432(15) 0.0423(14) -0.0015(11) -0.0055(12) 0.0018(12)
N3 0.0447(15) 0.0442(15) 0.0447(15) 0.0031(12) -0.0105(12) 0.0026(12)
N7 0.0554(18) 0.0335(17) 0.0477(17) 0.0015(12) -0.0024(13) 0.0060(12)
N2 0.0427(15) 0.0496(16) 0.0471(15) 0.0112(13) -0.0011(12) 0.0071(12)
N4 0.0477(16) 0.0389(14) 0.0545(17) 0.0028(13) 0.0015(13) -0.0030(12)
N5 0.0579(17) 0.0393(15) 0.0427(15) 0.0039(12) -0.0090(14) -0.0006(12)
N6 0.081(2) 0.0385(17) 0.082(2) -0.0144(16) 0.025(2) -0.0087(16)
N8 0.094(3) 0.0423(19) 0.086(3) -0.0048(18) -0.010(2) -0.0070(19)
C1 0.053(2) 0.053(2) 0.0377(16) -0.0045(14) -0.0074(15) 0.0126(16)
C5 0.0413(17) 0.0541(19) 0.0397(16) -0.0053(15) 0.0029(14) -0.0022(15)
C2 0.051(2) 0.076(3) 0.0464(19) -0.0067(18) -0.0095(17) 0.0188(19)
C4 0.045(2) 0.078(3) 0.048(2) -0.0105(18) 0.0106(16) -0.0086(18)
C12 0.064(2) 0.0434(18) 0.060(2) -0.0045(16) -0.0120(18) -0.0066(17)
C9 0.066(2) 0.068(2) 0.048(2) -0.0044(18) -0.0124(18) 0.003(2)
C6 0.054(2) 0.0460(19) 0.062(2) 0.0069(17) 0.0083(17) -0.0039(16)
C3 0.0393(19) 0.096(3) 0.051(2) -0.014(2) 0.0022(17) 0.005(2)
C14 0.061(2) 0.061(2) 0.065(2) -0.0012(19) 0.021(2) -0.0050(19)
C13 0.054(2) 0.0449(19) 0.062(2) 0.0065(16) -0.0078(18) -0.0131(16)
C7 0.057(2) 0.075(3) 0.0441(19) 0.0100(18) 0.0030(16) 0.004(2)
C10 0.047(2) 0.063(2) 0.066(2) 0.0104(19) -0.0131(18) 0.0083(17)
C15 0.089(3) 0.065(2) 0.043(2) -0.0005(17) 0.011(2) -0.013(2)
C17 0.066(2) 0.0485(19) 0.057(2) 0.0081(17) -0.0160(19) 0.0118(17)
C11 0.041(2) 0.059(2) 0.077(3) 0.0092(19) 0.0008(18) 0.0080(17)
C8 0.065(3) 0.083(3) 0.040(2) 0.0077(19) -0.0079(17) 0.008(2)
C16 0.082(3) 0.060(2) 0.0387(19) 0.0017(18) -0.0044(18) -0.008(2)
O4 0.376(12) 0.163(6) 0.213(7) 0.111(5) -0.121(7) -0.120(7)
O3 0.127(4) 0.207(6) 0.193(6) -0.041(5) -0.041(4) -0.062(4)
O2 0.134(5) 0.199(6) 0.448(14) -0.168(8) -0.061(7) 0.097(5)
Cl1 0.0527(5) 0.0548(5) 0.0690(6) 0.0020(4) 0.0067(4) 0.0036(4)
O1 0.181(6) 0.403(11) 0.120(5) -0.097(6) 0.000(4) 0.113(7)

loop_
_atom_type_symbol
_atom_type_description
_atom_type_scat_dispersion_real
_atom_type_scat_dispersion_imag
_atom_type_scat_source
C C 0.0181 0.0091 'International Tables Vol C Tables 4.2.6.8 and 6.1.1.4'
H H 0.0000 0.0000 'International Tables Vol C Tables 4.2.6.8 and 6.1.1.4'
Cl Cl 0.3639 0.7018 'International Tables Vol C Tables 4.2.6.8 and 6.1.1.4'
Co Co -2.3653 3.6143 'International Tables Vol C Tables 4.2.6.8 and 6.1.1.4'
N N 0.0311 0.0180 'International Tables Vol C Tables 4.2.6.8 and 6.1.1.4'
O O 0.0492 0.0322 'International Tables Vol C Tables 4.2.6.8 and 6.1.1.4'

loop_
_geom_angle_atom_site_label_1
_geom_angle_atom_site_label_2
_geom_angle_atom_site_label_3
_geom_angle
_geom_angle_site_symmetry_1
_geom_angle_site_symmetry_3
_geom_angle_publ_flag
N1 Co1 N3 131.32(11) . . ?
N1 Co1 N2 73.00(10) . . ?
N1 Co1 N4 155.03(11) . . ?
N1 Co1 N5 77.22(11) . . ?
N3 Co1 N2 82.57(11) . . ?
N3 Co1 N4 67.18(11) . . ?
N3 Co1 N5 113.25(10) . . ?
N4 Co1 N2 130.92(10) . . ?
N5 Co1 N2 149.46(11) . . ?
N5 Co1 N4 79.54(11) . . ?
N6 Co1 N1 94.40(13) . . ?
N6 Co1 N3 125.74(14) . . ?
N6 Co1 N2 86.17(12) . . ?
N6 Co1 N4 81.97(12) . . ?
N6 Co1 N5 102.86(13) . . ?
C1 N1 Co1 118.5(2) . . ?
C5 N1 Co1 120.7(2) . . ?
C5 N1 C1 120.6(3) . . ?
C12 N3 Co1 103.1(2) . . ?
C12 N3 C10 107.2(3) . . ?
C9 N3 Co1 122.4(2) . . ?
C9 N3 C12 108.1(3) . . ?
C9 N3 C10 110.9(3) . . ?
C10 N3 Co1 104.2(2) . . ?
N6 N7 N8 177.6(4) . . ?
Co1 N2 H2 109.2 . . ?
C6 N2 Co1 106.0(2) . . ?
C6 N2 H2 109.2 . . ?
C7 N2 Co1 113.4(2) . . ?
C7 N2 H2 109.2 . . ?
C7 N2 C6 109.8(3) . . ?
C14 N4 Co1 117.1(2) . . ?
C14 N4 C13 113.1(3) . . ?
C14 N4 C11 112.2(3) . . ?
C13 N4 Co1 107.6(2) . . ?
C11 N4 Co1 99.0(2) . . ?
C11 N4 C13 106.5(3) . . ?
Co1 N5 H5 108.1 . . ?
C17 N5 Co1 110.3(2) . . ?
C17 N5 H5 108.1 . . ?
C17 N5 C16 113.1(3) . . ?
C16 N5 Co1 109.1(2) . . ?
C16 N5 H5 108.1 . . ?
N7 N6 Co1 140.1(3) . . ?
N1 C1 C2 120.3(4) . . ?
N1 C1 C17 116.3(3) . . ?
C2 C1 C17 123.4(3) . . ?
N1 C5 C4 121.1(3) . . ?
N1 C5 C6 115.5(3) . . ?
C4 C5 C6 123.4(3) . . ?
C1 C2 H2A 120.2 . . ?
C3 C2 C1 119.7(4) . . ?
C3 C2 H2A 120.2 . . ?
C5 C4 H4 120.6 . . ?
C3 C4 C5 118.8(4) . . ?
C3 C4 H4 120.6 . . ?
N3 C12 H12A 109.9 . . ?
N3 C12 H12B 109.9 . . ?
N3 C12 C13 109.1(3) . . ?
H12A C12 H12B 108.3 . . ?
C13 C12 H12A 109.9 . . ?
C13 C12 H12B 109.9 . . ?
N3 C9 H9A 108.3 . . ?
N3 C9 H9B 108.3 . . ?
N3 C9 C8 115.8(3) . . ?
H9A C9 H9B 107.4 . . ?
C8 C9 H9A 108.3 . . ?
C8 C9 H9B 108.3 . . ?
N2 C6 C5 109.8(3) . . ?
N2 C6 H6A 109.7 . . ?
N2 C6 H6B 109.7 . . ?
C5 C6 H6A 109.7 . . ?
C5 C6 H6B 109.7 . . ?
H6A C6 H6B 108.2 . . ?
C2 C3 H3 120.3 . . ?
C4 C3 C2 119.5(4) . . ?
C4 C3 H3 120.3 . . ?
N4 C14 H14A 109.1 . . ?
N4 C14 H14B 109.1 . . ?
N4 C14 C15 112.6(3) . . ?
H14A C14 H14B 107.8 . . ?
C15 C14 H14A 109.1 . . ?
C15 C14 H14B 109.1 . . ?
N4 C13 C12 108.0(3) . . ?
N4 C13 H13A 110.1 . . ?
N4 C13 H13B 110.1 . . ?
C12 C13 H13A 110.1 . . ?
C12 C13 H13B 110.1 . . ?
H13A C13 H13B 108.4 . . ?
N2 C7 H7A 109.1 . . ?
N2 C7 H7B 109.1 . . ?
N2 C7 C8 112.3(3) . . ?
H7A C7 H7B 107.9 . . ?
C8 C7 H7A 109.1 . . ?
C8 C7 H7B 109.1 . . ?
N3 C10 H10A 109.9 . . ?
N3 C10 H10B 109.9 . . ?
N3 C10 C11 108.9(3) . . ?
H10A C10 H10B 108.3 . . ?
C11 C10 H10A 109.9 . . ?
C11 C10 H10B 109.9 . . ?
C14 C15 H15A 108.1 . . ?
C14 C15 H15B 108.1 . . ?
H15A C15 H15B 107.3 . . ?
C16 C15 C14 116.8(3) . . ?
C16 C15 H15A 108.1 . . ?
C16 C15 H15B 108.1 . . ?
N5 C17 C1 113.0(3) . . ?
N5 C17 H17A 109.0 . . ?
N5 C17 H17B 109.0 . . ?
C1 C17 H17A 109.0 . . ?
C1 C17 H17B 109.0 . . ?
H17A C17 H17B 107.8 . . ?
N4 C11 C10 108.0(3) . . ?
N4 C11 H11A 110.1 . . ?
N4 C11 H11B 110.1 . . ?
C10 C11 H11A 110.1 . . ?
C10 C11 H11B 110.1 . . ?
H11A C11 H11B 108.4 . . ?
C9 C8 C7 114.1(3) . . ?
C9 C8 H8A 108.7 . . ?
C9 C8 H8B 108.7 . . ?
C7 C8 H8A 108.7 . . ?
C7 C8 H8B 108.7 . . ?
H8A C8 H8B 107.6 . . ?
N5 C16 C15 112.3(3) . . ?
N5 C16 H16A 109.1 . . ?
N5 C16 H16B 109.1 . . ?
C15 C16 H16A 109.1 . . ?
C15 C16 H16B 109.1 . . ?
H16A C16 H16B 107.9 . . ?
O4 Cl1 O3 112.6(5) . . ?
O4 Cl1 O1 99.1(7) . . ?
O3 Cl1 O1 110.3(5) . . ?
O2 Cl1 O4 113.8(7) . . ?
O2 Cl1 O3 114.7(4) . . ?
O2 Cl1 O1 104.7(5) . . ?

loop_
_geom_bond_atom_site_label_1
_geom_bond_atom_site_label_2
_geom_bond_distance
_geom_bond_site_symmetry_2
_geom_bond_publ_flag
Co1 N1 2.102(3) . ?
Co1 N3 2.204(3) . ?
Co1 N2 2.337(3) . ?
Co1 N4 2.278(3) . ?
Co1 N5 2.210(3) . ?
Co1 N6 2.096(3) . ?
N1 C1 1.341(4) . ?
N1 C5 1.335(4) . ?
N3 C12 1.483(5) . ?
N3 C9 1.480(5) . ?
N3 C10 1.488(5) . ?
N7 N6 1.154(4) . ?
N7 N8 1.156(4) . ?
N2 H2 0.9800 . ?
N2 C6 1.468(5) . ?
N2 C7 1.466(5) . ?
N4 C14 1.471(5) . ?
N4 C13 1.476(4) . ?
N4 C11 1.473(5) . ?
N5 H5 0.9800 . ?
N5 C17 1.470(5) . ?
N5 C16 1.487(5) . ?
C1 C2 1.385(5) . ?
C1 C17 1.484(5) . ?
C5 C4 1.394(5) . ?
C5 C6 1.488(5) . ?
C2 H2A 0.9300 . ?
C2 C3 1.379(6) . ?
C4 H4 0.9300 . ?
C4 C3 1.368(6) . ?
C12 H12A 0.9700 . ?
C12 H12B 0.9700 . ?
C12 C13 1.518(6) . ?
C9 H9A 0.9700 . ?
C9 H9B 0.9700 . ?
C9 C8 1.511(6) . ?
C6 H6A 0.9700 . ?
C6 H6B 0.9700 . ?
C3 H3 0.9300 . ?
C14 H14A 0.9700 . ?
C14 H14B 0.9700 . ?
C14 C15 1.527(6) . ?
C13 H13A 0.9700 . ?
C13 H13B 0.9700 . ?
C7 H7A 0.9700 . ?
C7 H7B 0.9700 . ?
C7 C8 1.511(6) . ?
C10 H10A 0.9700 . ?
C10 H10B 0.9700 . ?
C10 C11 1.529(6) . ?
C15 H15A 0.9700 . ?
C15 H15B 0.9700 . ?
C15 C16 1.521(6) . ?
C17 H17A 0.9700 . ?
C17 H17B 0.9700 . ?
C11 H11A 0.9700 . ?
C11 H11B 0.9700 . ?
C8 H8A 0.9700 . ?
C8 H8B 0.9700 . ?
C16 H16A 0.9700 . ?
C16 H16B 0.9700 . ?
O4 Cl1 1.314(5) . ?
O3 Cl1 1.365(5) . ?
O2 Cl1 1.301(6) . ?
Cl1 O1 1.380(6) . ?

loop_
_geom_torsion_atom_site_label_1
_geom_torsion_atom_site_label_2
_geom_torsion_atom_site_label_3
_geom_torsion_atom_site_label_4
_geom_torsion
_geom_torsion_site_symmetry_1
_geom_torsion_site_symmetry_2
_geom_torsion_site_symmetry_3
_geom_torsion_site_symmetry_4
_geom_torsion_publ_flag
Co1 N1 C1 C2 -176.9(3) . . . . ?
Co1 N1 C1 C17 4.0(4) . . . . ?
Co1 N1 C5 C4 177.0(3) . . . . ?
Co1 N1 C5 C6 -0.7(4) . . . . ?
Co1 N3 C12 C13 56.5(3) . . . . ?
Co1 N3 C9 C8 -54.7(4) . . . . ?
Co1 N3 C10 C11 -41.7(3) . . . . ?
Co1 N2 C6 C5 40.5(3) . . . . ?
Co1 N2 C7 C8 70.9(4) . . . . ?
Co1 N4 C14 C15 -60.9(4) . . . . ?
Co1 N4 C13 C12 -33.9(3) . . . . ?
Co1 N4 C11 C10 54.4(3) . . . . ?
Co1 N5 C17 C1 23.4(4) . . . . ?
Co1 N5 C16 C15 78.0(4) . . . . ?
N1 C1 C2 C3 0.4(5) . . . . ?
N1 C1 C17 N5 -18.9(5) . . . . ?
N1 C5 C4 C3 -0.8(5) . . . . ?
N1 C5 C6 N2 -29.2(4) . . . . ?
N3 C12 C13 N4 -13.5(4) . . . . ?
N3 C9 C8 C7 61.5(5) . . . . ?
N3 C10 C11 N4 -10.2(4) . . . . ?
N2 C7 C8 C9 -73.2(5) . . . . ?
N4 C14 C15 C16 55.1(5) . . . . ?
C1 N1 C5 C4 1.5(5) . . . . ?
C1 N1 C5 C6 -176.3(3) . . . . ?
C1 C2 C3 C4 0.3(6) . . . . ?
C5 N1 C1 C2 -1.2(5) . . . . ?
C5 N1 C1 C17 179.7(3) . . . . ?
C5 C4 C3 C2 -0.1(6) . . . . ?
C2 C1 C17 N5 162.1(3) . . . . ?
C4 C5 C6 N2 153.1(3) . . . . ?
C12 N3 C9 C8 -174.0(3) . . . . ?
C12 N3 C10 C11 67.1(4) . . . . ?
C9 N3 C12 C13 -172.6(3) . . . . ?
C9 N3 C10 C11 -175.2(3) . . . . ?
C6 N2 C7 C8 -170.8(3) . . . . ?
C6 C5 C4 C3 176.8(3) . . . . ?
C14 N4 C13 C12 -164.8(3) . . . . ?
C14 N4 C11 C10 178.6(3) . . . . ?
C14 C15 C16 N5 -66.2(5) . . . . ?
C13 N4 C14 C15 65.1(4) . . . . ?
C13 N4 C11 C10 -57.1(4) . . . . ?
C7 N2 C6 C5 -82.4(4) . . . . ?
C10 N3 C12 C13 -53.1(4) . . . . ?
C10 N3 C9 C8 68.8(4) . . . . ?
C17 N5 C16 C15 -158.9(3) . . . . ?
C17 C1 C2 C3 179.4(4) . . . . ?
C11 N4 C14 C15 -174.4(3) . . . . ?
C11 N4 C13 C12 71.5(4) . . . . ?
C16 N5 C17 C1 -99.0(4) . . . . ?
